data_2004224
loop_
_publ_author_name
'Howie, R. A.'
'Wardell, J. L.'

_publ_section_title
;
 2-Nitrobenzenesulfenyl Thiocyanate
;
_journal_issue 12
_journal_name_full 'Acta Crystallographica Section C'
_journal_page_first 2651
_journal_page_last 2652
_journal_paper_doi 10.1107/S0108270195009474
_journal_volume 51
_journal_year 1995
_chemical_formula_sum 'C7 H4 N2 O2 S2'
_chemical_formula_weight 212.25
_space_group_IT_number 2
_symmetry_cell_setting triclinic
_symmetry_space_group_name_Hall '-P 1'
_symmetry_space_group_name_H-M 'P -1'
_atom_type_scat_source IntTabIV
_cell_angle_alpha 94.28(15)
_cell_angle_beta 109.45(19)
_cell_angle_gamma 105.67(13)
_cell_formula_units_Z 2
_cell_length_a 7.774(16)
_cell_length_b 7.973(12)
_cell_length_c 8.053(17)
_cell_measurement_reflns_used 14
_cell_measurement_temperature 298
_cell_measurement_theta_max 11.7
_cell_measurement_theta_min 5.4
_cell_volume 445.7(17)
_computing_cell_refinement 'Nicolet P3'
_computing_data_collection 'Nicolet P3 Software (Nicolet, 1980)'
_computing_data_reduction 'RDNIC (Howie, 1980)'
_computing_molecular_graphics 'ORTEX (McArdle, 1994)'
_computing_publication_material 'XPUB (Low, 1980)'
_computing_structure_refinement 'SHELXS76 (Sheldrick, 1976)'
_computing_structure_solution 'SHELXS86 (Sheldrick, 1985)'
_diffrn_measurement_device 'Nicolet P3'
_diffrn_measurement_method '\q/2\q scans'
_diffrn_radiation_type MoK\a
_diffrn_radiation_wavelength 0.71073
_diffrn_reflns_av_R_equivalents 0.029
_diffrn_reflns_limit_h_max 8
_diffrn_reflns_limit_h_min -8
_diffrn_reflns_limit_k_max 9
_diffrn_reflns_limit_k_min -9
_diffrn_reflns_limit_l_max 9
_diffrn_reflns_limit_l_min 0
_diffrn_reflns_number 1560
_diffrn_reflns_theta_max 25.0
_diffrn_standards_decay_% 3
_diffrn_standards_interval_count 50
_diffrn_standards_number 2
_exptl_absorpt_coefficient_mu 0.54
_exptl_absorpt_correction_type none
_exptl_crystal_colour yellow
_exptl_crystal_density_diffrn 1.584
_exptl_crystal_description plate
_exptl_crystal_size_max 0.5
_exptl_crystal_size_mid 0.3
_exptl_crystal_size_min 0.04
_refine_diff_density_max 0.56
_refine_diff_density_min -0.35
_refine_ls_extinction_method none
_refine_ls_goodness_of_fit_obs 1.38
_refine_ls_hydrogen_treatment 'H atoms riding with common group U'
_refine_ls_number_parameters 119
_refine_ls_number_reflns 781
_refine_ls_R_factor_obs 0.070
_refine_ls_shift/esd_max 0.05
_refine_ls_structure_factor_coef F
_refine_ls_weighting_details 'w = 1/[\s^2^(F)+0.002568F^2^]'
_refine_ls_weighting_scheme calc
_refine_ls_wR_factor_obs 0.071
_reflns_number_observed 781
_reflns_number_total 1297
_reflns_observed_criterion F>4\s(F)
_cod_data_source_file cf1016.cif
_cod_data_source_block cf1016a
_cod_depositor_comments
;
The following automatic conversions were performed:

'_refine_ls_weighting_scheme' value ' 1/[\s^2^(F)+0.002568F^2^]' was
changed to 'calc'. New tag '_refine_ls_weighting_details' was
created. The value of the new tag was set to 'w =
1/[\s^2^(F)+0.002568F^2^]'.

Automatic conversion script
Id: cif_fix_values 3143 2015-03-26 13:38:13Z robertas 
;
_cod_original_cell_volume 445(2)
_cod_database_code 2004224

loop_
_symmetry_equiv_pos_as_xyz
x,y,z
-x,-y,-z

loop_
_atom_site_label
_atom_site_fract_x
_atom_site_fract_y
_atom_site_fract_z
_atom_site_U_iso_or_equiv
S1 .4122(4) .8415(3) .1496(3) .0524(8)
S2 .6223(4) .8107(4) .3704(4) .068(1)
O1 .1709(10) .8862(9) -.1258(9) .072(3)
O2 -.0423(12) .7027(11) -.3606(10) .091(3)
N1 .0865(11) .7359(11) -.2140(10) .051(3)
N2 .4227(15) .7338(12) .6082(12) .081(4)
C1 .3248(14) .4720(11) .0925(13) .051(3)
C2 .2257(16) .3082(13) -.0068(15) .061(4)
C3 .0847(16) .2801(14) -.1690(15) .065(4)
C4 .0383(14) .4224(13) -.2382(13) .055(3)
C5 .1406(12) .5878(11) -.1382(11) .040(3)
C6 .2872(12) .6198(11) .0278(11) .041(3)
C7 .5007(15) .7626(12) .5107(13) .058(4)
H1 .4207 .4858 .2072 ?
H2 .2563 .2092 .0391 ?
H3 .0179 .1631 -.2351 ?
H4 .0612 .4059 -.3512 ?

loop_
_geom_angle_atom_site_label_1
_geom_angle_atom_site_label_2
_geom_angle_atom_site_label_3
_geom_angle
_geom_angle_publ_flag
C6 S1 S2 103.4(3) yes
O2 N1 O1 123.5(8) yes
C5 N1 O2 118.1(8) yes
C3 C2 C1 122.5(9) yes
C5 C4 C3 117.7(9) yes
C6 C5 N1 120.0(8) yes
C1 C6 S1 123.3(7) yes
C5 C6 C1 116.3(8) yes
C7 S2 S1 101.2(3) yes
C5 N1 O1 118.4(7) yes
C6 C1 C2 120.3(9) yes
C4 C3 C2 119.6(10) yes
C4 C5 N1 116.4(8) yes
C6 C5 C4 123.6(8) yes
C5 C6 S1 120.4(6) yes
N2 C7 S2 178.2(9) yes

loop_
_geom_bond_atom_site_label_1
_geom_bond_atom_site_label_2
_geom_bond_distance
_geom_bond_publ_flag
S2 S1 2.059(3) yes
C7 S2 1.702(12) yes
N1 O2 1.221(9) yes
C7 N2 1.143(12) yes
C6 C1 1.386(11) yes
C4 C3 1.382(14) yes
C6 C5 1.389(11) yes
C6 S1 1.791(8) yes
N1 O1 1.229(9) yes
C5 N1 1.465(11) yes
C2 C1 1.352(13) yes
C3 C2 1.352(14) yes
C5 C4 1.367(12) yes
